data_2224567
loop_
_publ_author_name
'Sundar, J. Kalyana'
'Natarajan, S.'
'Sarveswari, S.'
'Vijayakumar, V.'
'Lakshman, P. L. Nilantha'

_publ_section_title
;
 3-Acetyl-6-chloro-4-phenylquinolin-2(1<i>H</i>)-one
;
_journal_coeditor_code BT5138
_journal_issue 1
_journal_name_full 'Acta Crystallographica Section E'
_journal_page_first o228
_journal_paper_doi 10.1107/S1600536809054087
_journal_volume 66
_journal_year 2010
_chemical_formula_iupac 'C17 H12 Cl N O2'
_chemical_formula_moiety 'C17 H12 Cl N O2'
_chemical_formula_sum 'C17 H12 Cl N O2'
_chemical_formula_weight 297.725
_chemical_name_systematic
;
3-Acetyl-6-chloro-4-phenylquinolin-2(1<i>H</i>)-one
;
_space_group_IT_number 14
_symmetry_cell_setting monoclinic
_symmetry_space_group_name_Hall '-P 2yn'
_symmetry_space_group_name_H-M 'P 1 21/n 1'
_atom_sites_solution_hydrogens geom
_atom_sites_solution_primary direct
_atom_sites_solution_secondary difmap
_audit_creation_method SHELXL-97
_cell_angle_alpha 90.00
_cell_angle_beta 91.811(5)
_cell_angle_gamma 90.00
_cell_formula_units_Z 8
_cell_length_a 10.043(5)
_cell_length_b 18.663(9)
_cell_length_c 15.537(7)
_cell_measurement_reflns_used 25
_cell_measurement_temperature 293(2)
_cell_measurement_theta_max 25
_cell_measurement_theta_min 2
_cell_volume 2911(2)
_computing_cell_refinement 'CAD-4 EXPRESS (Enraf--Nonius, 1994)'
_computing_data_collection 'CAD-4 EXPRESS (Enraf--Nonius, 1994)'
_computing_data_reduction 'XCAD4 (Harms & Wocadlo, 1996)'
_computing_molecular_graphics 'PLATON (Spek, 2009)'
_computing_publication_material 'SHELXL97 (Sheldrick, 2008)'
_computing_structure_refinement 'SHELXL97 (Sheldrick, 2008)'
_computing_structure_solution 'SHELXS97 (Sheldrick, 2008)'
_diffrn_ambient_temperature 293(2)
_diffrn_measured_fraction_theta_full 0.999
_diffrn_measured_fraction_theta_max 0.999
_diffrn_measurement_device_type 'Nonius MACH-3'
_diffrn_measurement_method \w-2\q
_diffrn_radiation_monochromator graphite
_diffrn_radiation_source 'fine-focus sealed tube'
_diffrn_radiation_type MoK\a
_diffrn_radiation_wavelength 0.71069
_diffrn_reflns_av_R_equivalents 0.0150
_diffrn_reflns_av_sigmaI/netI 0.0503
_diffrn_reflns_limit_h_max 11
_diffrn_reflns_limit_h_min 0
_diffrn_reflns_limit_k_max 22
_diffrn_reflns_limit_k_min -1
_diffrn_reflns_limit_l_max 18
_diffrn_reflns_limit_l_min -18
_diffrn_reflns_number 5771
_diffrn_reflns_theta_full 24.97
_diffrn_reflns_theta_max 24.97
_diffrn_reflns_theta_min 2.18
_diffrn_standards_decay_% 0
_diffrn_standards_interval_time 60
_diffrn_standards_number 2
_exptl_absorpt_coefficient_mu 0.265
_exptl_absorpt_correction_T_max 0.967
_exptl_absorpt_correction_T_min 0.955
_exptl_absorpt_correction_type psi-scan
_exptl_absorpt_process_details '(North <i>et al.</i>,  1968)'
_exptl_crystal_colour colourless
_exptl_crystal_density_diffrn 1.359
_exptl_crystal_density_method 'not measured'
_exptl_crystal_description block
_exptl_crystal_F_000 1232
_exptl_crystal_size_max 0.17
_exptl_crystal_size_mid 0.14
_exptl_crystal_size_min 0.11
_refine_diff_density_max 0.216
_refine_diff_density_min -0.177
_refine_ls_extinction_method none
_refine_ls_goodness_of_fit_ref 0.996
_refine_ls_hydrogen_treatment mixed
_refine_ls_matrix_type full
_refine_ls_number_parameters 389
_refine_ls_number_reflns 5104
_refine_ls_number_restraints 0
_refine_ls_restrained_S_all 0.996
_refine_ls_R_factor_all 0.1195
_refine_ls_R_factor_gt 0.0409
_refine_ls_shift/su_max 0.000
_refine_ls_shift/su_mean 0.000
_refine_ls_structure_factor_coef Fsqd
_refine_ls_weighting_details 'calc w=1/[\s^2^(Fo^2^)+(0.0478P)^2^+0.7220P] where P=(Fo^2^+2Fc^2^)/3'
_refine_ls_weighting_scheme calc
_refine_ls_wR_factor_gt 0.0947
_refine_ls_wR_factor_ref 0.1225
_reflns_number_gt 2567
_reflns_number_total 5104
_reflns_threshold_expression I>2\s(I)
_cod_data_source_file bt5138.cif
_cod_data_source_block I
_cod_original_sg_symbol_H-M 'P 21/n'
_cod_database_code 2224567
_cod_database_fobs_code 2224567

loop_
_symmetry_equiv_pos_as_xyz
'x, y, z'
'-x+1/2, y+1/2, -z+1/2'
'-x, -y, -z'
'x-1/2, -y-1/2, z-1/2'

loop_
_atom_site_type_symbol
_atom_site_label
_atom_site_fract_x
_atom_site_fract_y
_atom_site_fract_z
_atom_site_U_iso_or_equiv
_atom_site_adp_type
_atom_site_calc_flag
_atom_site_refinement_flags
_atom_site_occupancy
_atom_site_disorder_assembly
_atom_site_disorder_group
H H1 0.316(3) 0.4766(17) 0.3548(19) 0.084(10) Uiso d . 1 . .
H H2 0.433(3) 0.4103(15) 0.4718(18) 0.073(9) Uiso d . 1 . .
C C2 0.2436(3) 0.38557(15) 0.48154(18) 0.0546(7) Uani d . 1 . .
C C3 0.1547(3) 0.34166(14) 0.53187(16) 0.0490(7) Uani d . 1 . .
C C4 0.2019(3) 0.29962(14) 0.59716(16) 0.0478(7) Uani d . 1 . .
C C5 0.3441(3) 0.29580(14) 0.61547(17) 0.0485(7) Uani d . 1 . .
C C6 0.4299(3) 0.33733(14) 0.56559(17) 0.0503(7) Uani d . 1 . .
C C7 0.5675(3) 0.33402(16) 0.5801(2) 0.0637(8) Uani d . 1 . .
H H7 0.6233 0.3615 0.5466 0.076 Uiso calc R 1 . .
C C8 0.6211(3) 0.29074(18) 0.6431(2) 0.0702(9) Uani d . 1 . .
H H8 0.7129 0.2888 0.6528 0.084 Uiso calc R 1 . .
C C9 0.5373(3) 0.24975(17) 0.69226(19) 0.0657(9) Uani d . 1 . .
C C10 0.4021(3) 0.25169(16) 0.67917(18) 0.0583(8) Uani d . 1 . .
H H10 0.3482 0.2234 0.7129 0.070 Uiso calc R 1 . .
C C11 0.1106(2) 0.25720(14) 0.65164(17) 0.0474(7) Uani d . 1 . .
C C12 0.0419(3) 0.19869(16) 0.6198(2) 0.0678(9) Uani d . 1 . .
H H12 0.0509 0.1850 0.5628 0.081 Uiso calc R 1 . .
C C13 -0.0410(3) 0.16005(18) 0.6726(3) 0.0794(10) Uani d . 1 . .
H H13 -0.0875 0.1206 0.6507 0.095 Uiso calc R 1 . .
C C14 -0.0545(3) 0.17966(19) 0.7567(2) 0.0748(10) Uani d . 1 . .
H H14 -0.1102 0.1537 0.7919 0.090 Uiso calc R 1 . .
C C15 0.0141(3) 0.23736(19) 0.7888(2) 0.0763(10) Uani d . 1 . .
H H15 0.0056 0.2505 0.8461 0.092 Uiso calc R 1 . .
C C16 0.0953(3) 0.27593(16) 0.7369(2) 0.0666(9) Uani d . 1 . .
H H16 0.1409 0.3154 0.7593 0.080 Uiso calc R 1 . .
C C17 0.0084(3) 0.34993(18) 0.51066(19) 0.0617(8) Uani d . 1 . .
C C18 -0.0616(4) 0.4092(2) 0.5505(3) 0.1200(16) Uani d . 1 . .
H H18A -0.1458 0.4165 0.5209 0.180 Uiso calc R 1 . .
H H18B -0.0090 0.4520 0.5471 0.180 Uiso calc R 1 . .
H H18C -0.0761 0.3981 0.6098 0.180 Uiso calc R 1 . .
O O3 0.20241(19) 0.42606(11) 0.42292(13) 0.0695(6) Uani d . 1 . .
C C22 0.5109(3) 0.48911(15) 0.33411(18) 0.0540(7) Uani d . 1 . .
C C23 0.6000(3) 0.51645(14) 0.26931(17) 0.0509(7) Uani d . 1 . .
C C24 0.5525(3) 0.55259(14) 0.19914(17) 0.0496(7) Uani d . 1 . .
C C25 0.4099(3) 0.56463(15) 0.18733(17) 0.0516(7) Uani d . 1 . .
C C26 0.3239(3) 0.53486(14) 0.24734(18) 0.0510(7) Uani d . 1 . .
C C27 0.1863(3) 0.54169(16) 0.2368(2) 0.0623(8) Uani d . 1 . .
H H27 0.1307 0.5204 0.2761 0.075 Uiso calc R 1 . .
C C28 0.1325(3) 0.57966(17) 0.1688(2) 0.0680(9) Uani d . 1 . .
H H28 0.0406 0.5846 0.1618 0.082 Uiso calc R 1 . .
C C29 0.2171(3) 0.61076(17) 0.11031(19) 0.0671(9) Uani d . 1 . .
C C30 0.3526(3) 0.60242(17) 0.11801(19) 0.0645(8) Uani d . 1 . .
H H30 0.4068 0.6221 0.0767 0.077 Uiso calc R 1 . .
C C31 0.6424(3) 0.57753(16) 0.12980(17) 0.0527(7) Uani d . 1 . .
C C32 0.7112(3) 0.52777(19) 0.0823(2) 0.0745(9) Uani d . 1 . .
H H32 0.7018 0.4792 0.0938 0.089 Uiso calc R 1 . .
C C33 0.7940(4) 0.5498(2) 0.0177(2) 0.0924(12) Uani d . 1 . .
H H33 0.8403 0.5160 -0.0136 0.111 Uiso calc R 1 . .
C C34 0.8076(3) 0.6212(3) -0.0001(2) 0.0867(12) Uani d . 1 . .
H H34 0.8627 0.6358 -0.0437 0.104 Uiso calc R 1 . .
C C35 0.7409(3) 0.6706(2) 0.0460(2) 0.0774(10) Uani d . 1 . .
H H35 0.7510 0.7191 0.0342 0.093 Uiso calc R 1 . .
C C36 0.6580(3) 0.64907(17) 0.11062(19) 0.0648(8) Uani d . 1 . .
H H36 0.6121 0.6833 0.1415 0.078 Uiso calc R 1 . .
C C37 0.7460(3) 0.50148(17) 0.28466(17) 0.0565(8) Uani d . 1 . .
C C38 0.7913(3) 0.42529(17) 0.2902(3) 0.0913(11) Uani d . 1 . .
H H38A 0.7661 0.4008 0.2379 0.137 Uiso calc R 1 . .
H H38B 0.7505 0.4023 0.3379 0.137 Uiso calc R 1 . .
H H38C 0.8864 0.4239 0.2983 0.137 Uiso calc R 1 . .
O O4 0.5515(2) 0.45877(11) 0.40079(13) 0.0677(6) Uani d . 1 . .
N N1 0.3760(2) 0.38020(13) 0.50155(15) 0.0564(6) Uani d . 1 . .
N N2 0.3779(3) 0.49874(13) 0.31750(15) 0.0553(6) Uani d . 1 . .
O O1 -0.0477(3) 0.30921(15) 0.46303(19) 0.1134(9) Uani d . 1 . .
O O2 0.8246(2) 0.55021(12) 0.28979(15) 0.0813(7) Uani d . 1 . .
Cl Cl1 0.60397(9) 0.19417(7) 0.77191(7) 0.1139(4) Uani d . 1 . .
Cl Cl2 0.15123(9) 0.65908(6) 0.02361(6) 0.0999(4) Uani d . 1 . .

loop_
_atom_site_aniso_label
_atom_site_aniso_U_11
_atom_site_aniso_U_22
_atom_site_aniso_U_33
_atom_site_aniso_U_12
_atom_site_aniso_U_13
_atom_site_aniso_U_23
C2 0.060(2) 0.0565(19) 0.0479(17) -0.0054(15) 0.0101(15) 0.0036(15)
C3 0.0520(16) 0.0511(17) 0.0443(15) -0.0056(14) 0.0084(13) 0.0003(14)
C4 0.0523(17) 0.0437(16) 0.0479(16) -0.0037(13) 0.0105(13) -0.0030(13)
C5 0.0505(17) 0.0454(16) 0.0501(16) -0.0034(14) 0.0107(13) -0.0038(14)
C6 0.0542(18) 0.0470(16) 0.0501(17) -0.0045(14) 0.0089(14) -0.0023(14)
C7 0.0529(19) 0.069(2) 0.070(2) -0.0135(16) 0.0154(16) 0.0013(17)
C8 0.0497(18) 0.085(2) 0.076(2) -0.0036(18) 0.0037(16) 0.007(2)
C9 0.0530(19) 0.076(2) 0.069(2) 0.0034(16) 0.0095(16) 0.0154(17)
C10 0.0526(18) 0.0593(19) 0.0640(19) -0.0007(15) 0.0158(15) 0.0086(16)
C11 0.0426(15) 0.0479(17) 0.0521(17) 0.0028(13) 0.0079(13) 0.0070(14)
C12 0.068(2) 0.066(2) 0.069(2) -0.0150(18) -0.0003(16) 0.0054(17)
C13 0.062(2) 0.071(2) 0.104(3) -0.0253(18) -0.008(2) 0.023(2)
C14 0.0497(19) 0.079(3) 0.096(3) 0.0066(18) 0.0165(18) 0.040(2)
C15 0.086(2) 0.070(2) 0.075(2) 0.005(2) 0.031(2) 0.0133(19)
C16 0.075(2) 0.0580(19) 0.069(2) -0.0048(16) 0.0233(17) 0.0036(16)
C17 0.061(2) 0.070(2) 0.0540(19) -0.0131(18) 0.0008(16) 0.0155(17)
C18 0.062(2) 0.148(4) 0.150(4) 0.021(2) 0.007(2) -0.056(3)
O3 0.0667(13) 0.0785(15) 0.0636(13) -0.0070(11) 0.0064(11) 0.0250(12)
C22 0.065(2) 0.0456(17) 0.0517(19) -0.0083(15) 0.0096(15) 0.0025(14)
C23 0.0564(18) 0.0438(16) 0.0529(17) -0.0061(14) 0.0064(14) 0.0009(14)
C24 0.0512(17) 0.0461(17) 0.0520(17) -0.0047(13) 0.0084(14) -0.0015(14)
C25 0.0525(17) 0.0527(17) 0.0503(17) -0.0030(14) 0.0112(14) 0.0027(14)
C26 0.0569(18) 0.0448(16) 0.0520(17) -0.0033(14) 0.0137(14) 0.0016(14)
C27 0.0556(19) 0.066(2) 0.066(2) -0.0048(16) 0.0230(16) 0.0043(17)
C28 0.0487(18) 0.078(2) 0.078(2) 0.0020(17) 0.0134(17) 0.0088(19)
C29 0.055(2) 0.078(2) 0.069(2) 0.0055(16) 0.0119(16) 0.0189(17)
C30 0.0538(19) 0.081(2) 0.0591(19) -0.0009(16) 0.0145(15) 0.0191(17)
C31 0.0457(16) 0.0646(19) 0.0481(16) -0.0035(15) 0.0068(13) 0.0030(15)
C32 0.071(2) 0.077(2) 0.076(2) -0.0058(18) 0.0191(19) -0.0045(19)
C33 0.083(3) 0.122(3) 0.074(2) 0.002(2) 0.034(2) -0.012(2)
C34 0.057(2) 0.139(4) 0.064(2) -0.012(2) 0.0140(17) 0.021(2)
C35 0.061(2) 0.093(3) 0.079(2) -0.0124(19) 0.0078(18) 0.029(2)
C36 0.0572(19) 0.070(2) 0.068(2) -0.0015(16) 0.0098(16) 0.0126(17)
C37 0.0568(19) 0.058(2) 0.0544(18) -0.0079(16) 0.0008(14) 0.0053(15)
C38 0.072(2) 0.064(2) 0.138(3) 0.0064(19) -0.001(2) 0.011(2)
O4 0.0733(14) 0.0715(14) 0.0584(13) -0.0113(11) 0.0020(11) 0.0184(11)
N1 0.0574(16) 0.0558(16) 0.0566(16) -0.0119(13) 0.0096(13) 0.0084(13)
N2 0.0586(17) 0.0535(15) 0.0546(15) -0.0056(13) 0.0168(13) 0.0062(12)
O1 0.099(2) 0.107(2) 0.130(2) -0.0089(17) -0.0444(17) -0.0113(18)
O2 0.0640(14) 0.0715(15) 0.1075(18) -0.0165(12) -0.0092(13) 0.0025(13)
Cl1 0.0605(6) 0.1552(10) 0.1260(9) 0.0132(6) 0.0028(5) 0.0715(8)
Cl2 0.0609(5) 0.1354(9) 0.1034(7) 0.0066(5) 0.0018(5) 0.0541(7)

loop_
_atom_type_symbol
_atom_type_description
_atom_type_scat_dispersion_real
_atom_type_scat_dispersion_imag
_atom_type_scat_source
C C 0.0033 0.0016 'International Tables Vol C Tables 4.2.6.8 and 6.1.1.4'
H H 0.0000 0.0000 'International Tables Vol C Tables 4.2.6.8 and 6.1.1.4'
N N 0.0061 0.0033 'International Tables Vol C Tables 4.2.6.8 and 6.1.1.4'
O O 0.0106 0.0060 'International Tables Vol C Tables 4.2.6.8 and 6.1.1.4'
Cl Cl 0.1484 0.1585 'International Tables Vol C Tables 4.2.6.8 and 6.1.1.4'

loop_
_geom_angle_atom_site_label_1
_geom_angle_atom_site_label_2
_geom_angle_atom_site_label_3
_geom_angle_site_symmetry_1
_geom_angle_site_symmetry_3
_geom_angle
_geom_angle_publ_flag
O3 C2 N1 . . 120.8(3) ?
O3 C2 C3 . . 122.6(3) ?
N1 C2 C3 . . 116.5(3) ?
C4 C3 C2 . . 121.4(3) ?
C4 C3 C17 . . 122.6(2) ?
C2 C3 C17 . . 115.8(2) ?
C3 C4 C5 . . 119.6(2) ?
C3 C4 C11 . . 121.6(2) ?
C5 C4 C11 . . 118.8(2) ?
C10 C5 C6 . . 117.6(3) ?
C10 C5 C4 . . 123.6(2) ?
C6 C5 C4 . . 118.7(3) ?
N1 C6 C7 . . 120.6(3) ?
N1 C6 C5 . . 119.0(3) ?
C7 C6 C5 . . 120.5(3) ?
C8 C7 C6 . . 120.5(3) ?
C8 C7 H7 . . 119.8 ?
C6 C7 H7 . . 119.8 ?
C7 C8 C9 . . 119.3(3) ?
C7 C8 H8 . . 120.3 ?
C9 C8 H8 . . 120.3 ?
C10 C9 C8 . . 121.4(3) ?
C10 C9 Cl1 . . 118.8(2) ?
C8 C9 Cl1 . . 119.8(2) ?
C9 C10 C5 . . 120.7(3) ?
C9 C10 H10 . . 119.7 ?
C5 C10 H10 . . 119.7 ?
C12 C11 C16 . . 118.4(3) ?
C12 C11 C4 . . 121.8(3) ?
C16 C11 C4 . . 119.8(2) ?
C11 C12 C13 . . 120.2(3) ?
C11 C12 H12 . . 119.9 ?
C13 C12 H12 . . 119.9 ?
C14 C13 C12 . . 120.3(3) ?
C14 C13 H13 . . 119.8 ?
C12 C13 H13 . . 119.8 ?
C15 C14 C13 . . 119.8(3) ?
C15 C14 H14 . . 120.1 ?
C13 C14 H14 . . 120.1 ?
C14 C15 C16 . . 120.2(3) ?
C14 C15 H15 . . 119.9 ?
C16 C15 H15 . . 119.9 ?
C15 C16 C11 . . 121.2(3) ?
C15 C16 H16 . . 119.4 ?
C11 C16 H16 . . 119.4 ?
O1 C17 C18 . . 121.5(3) ?
O1 C17 C3 . . 120.7(3) ?
C18 C17 C3 . . 117.7(3) ?
C17 C18 H18A . . 109.5 ?
C17 C18 H18B . . 109.5 ?
H18A C18 H18B . . 109.5 ?
C17 C18 H18C . . 109.5 ?
H18A C18 H18C . . 109.5 ?
H18B C18 H18C . . 109.5 ?
O4 C22 N2 . . 120.9(2) ?
O4 C22 C23 . . 123.0(3) ?
N2 C22 C23 . . 116.2(3) ?
C24 C23 C22 . . 121.4(3) ?
C24 C23 C37 . . 122.5(2) ?
C22 C23 C37 . . 116.2(3) ?
C23 C24 C25 . . 119.9(2) ?
C23 C24 C31 . . 121.8(2) ?
C25 C24 C31 . . 118.3(2) ?
C30 C25 C26 . . 117.7(3) ?
C30 C25 C24 . . 123.7(2) ?
C26 C25 C24 . . 118.6(3) ?
N2 C26 C27 . . 120.1(2) ?
N2 C26 C25 . . 118.9(3) ?
C27 C26 C25 . . 120.9(3) ?
C28 C27 C26 . . 120.3(3) ?
C28 C27 H27 . . 119.9 ?
C26 C27 H27 . . 119.9 ?
C27 C28 C29 . . 119.1(3) ?
C27 C28 H28 . . 120.5 ?
C29 C28 H28 . . 120.5 ?
C30 C29 C28 . . 121.4(3) ?
C30 C29 Cl2 . . 118.7(2) ?
C28 C29 Cl2 . . 119.9(2) ?
C29 C30 C25 . . 120.6(3) ?
C29 C30 H30 . . 119.7 ?
C25 C30 H30 . . 119.7 ?
C36 C31 C32 . . 118.2(3) ?
C36 C31 C24 . . 122.0(3) ?
C32 C31 C24 . . 119.8(3) ?
C31 C32 C33 . . 120.5(3) ?
C31 C32 H32 . . 119.7 ?
C33 C32 H32 . . 119.7 ?
C34 C33 C32 . . 120.1(3) ?
C34 C33 H33 . . 120.0 ?
C32 C33 H33 . . 120.0 ?
C35 C34 C33 . . 120.1(3) ?
C35 C34 H34 . . 120.0 ?
C33 C34 H34 . . 120.0 ?
C34 C35 C36 . . 120.2(3) ?
C34 C35 H35 . . 119.9 ?
C36 C35 H35 . . 119.9 ?
C31 C36 C35 . . 120.9(3) ?
C31 C36 H36 . . 119.6 ?
C35 C36 H36 . . 119.6 ?
O2 C37 C38 . . 121.1(3) ?
O2 C37 C23 . . 120.2(3) ?
C38 C37 C23 . . 118.7(3) ?
C37 C38 H38A . . 109.5 ?
C37 C38 H38B . . 109.5 ?
H38A C38 H38B . . 109.5 ?
C37 C38 H38C . . 109.5 ?
H38A C38 H38C . . 109.5 ?
H38B C38 H38C . . 109.5 ?
C2 N1 C6 . . 124.6(2) ?
C2 N1 H2 . . 116.8(18) ?
C6 N1 H2 . . 118.4(18) ?
C22 N2 C26 . . 124.9(2) ?
C22 N2 H1 . . 118.6(18) ?
C26 N2 H1 . . 116.4(18) ?

loop_
_geom_bond_atom_site_label_1
_geom_bond_atom_site_label_2
_geom_bond_site_symmetry_2
_geom_bond_distance
_geom_bond_publ_flag
C2 O3 . 1.244(3) ?
C2 N1 . 1.360(4) ?
C2 C3 . 1.457(4) ?
C3 C4 . 1.356(3) ?
C3 C17 . 1.504(4) ?
C4 C5 . 1.449(4) ?
C4 C11 . 1.494(3) ?
C5 C10 . 1.400(4) ?
C5 C6 . 1.410(4) ?
C6 N1 . 1.374(3) ?
C6 C7 . 1.395(4) ?
C7 C8 . 1.366(4) ?
C7 H7 . 0.9300 ?
C8 C9 . 1.385(4) ?
C8 H8 . 0.9300 ?
C9 C10 . 1.367(4) ?
C9 Cl1 . 1.733(3) ?
C10 H10 . 0.9300 ?
C11 C12 . 1.375(4) ?
C11 C16 . 1.383(4) ?
C12 C13 . 1.389(4) ?
C12 H12 . 0.9300 ?
C13 C14 . 1.368(5) ?
C13 H13 . 0.9300 ?
C14 C15 . 1.364(4) ?
C14 H14 . 0.9300 ?
C15 C16 . 1.370(4) ?
C15 H15 . 0.9300 ?
C16 H16 . 0.9300 ?
C17 O1 . 1.190(3) ?
C17 C18 . 1.459(5) ?
C18 H18A . 0.9600 ?
C18 H18B . 0.9600 ?
C18 H18C . 0.9600 ?
C22 O4 . 1.238(3) ?
C22 N2 . 1.365(4) ?
C22 C23 . 1.460(4) ?
C23 C24 . 1.356(4) ?
C23 C37 . 1.504(4) ?
C24 C25 . 1.455(4) ?
C24 C31 . 1.501(4) ?
C25 C30 . 1.397(4) ?
C25 C26 . 1.405(4) ?
C26 N2 . 1.378(3) ?
C26 C27 . 1.393(4) ?
C27 C28 . 1.369(4) ?
C27 H27 . 0.9300 ?
C28 C29 . 1.390(4) ?
C28 H28 . 0.9300 ?
C29 C30 . 1.371(4) ?
C29 Cl2 . 1.735(3) ?
C30 H30 . 0.9300 ?
C31 C36 . 1.378(4) ?
C31 C32 . 1.385(4) ?
C32 C33 . 1.385(4) ?
C32 H32 . 0.9300 ?
C33 C34 . 1.368(5) ?
C33 H33 . 0.9300 ?
C34 C35 . 1.358(5) ?
C34 H34 . 0.9300 ?
C35 C36 . 1.384(4) ?
C35 H35 . 0.9300 ?
C36 H36 . 0.9300 ?
C37 O2 . 1.206(3) ?
C37 C38 . 1.495(4) ?
C38 H38A . 0.9600 ?
C38 H38B . 0.9600 ?
C38 H38C . 0.9600 ?
N1 H2 . 0.93(3) ?
N2 H1 . 0.96(3) ?

loop_
_geom_hbond_atom_site_label_D
_geom_hbond_atom_site_label_H
_geom_hbond_atom_site_label_A
_geom_hbond_site_symmetry_A
_geom_hbond_distance_DH
_geom_hbond_distance_HA
_geom_hbond_distance_DA
_geom_hbond_angle_DHA
N1 H2 O4 . 0.93(3) 1.88(3) 2.807(3) 171(3)
N2 H1 O3 . 0.96(3) 1.84(3) 2.795(4) 175(3)

loop_
_geom_torsion_atom_site_label_1
_geom_torsion_atom_site_label_2
_geom_torsion_atom_site_label_3
_geom_torsion_atom_site_label_4
_geom_torsion_site_symmetry_1
_geom_torsion_site_symmetry_2
_geom_torsion_site_symmetry_3
_geom_torsion_site_symmetry_4
_geom_torsion
_geom_torsion_publ_flag
O3 C2 C3 C4 . . . . -178.0(3) ?
N1 C2 C3 C4 . . . . 2.2(4) ?
O3 C2 C3 C17 . . . . -1.9(4) ?
N1 C2 C3 C17 . . . . 178.2(3) ?
C2 C3 C4 C5 . . . . -2.5(4) ?
C17 C3 C4 C5 . . . . -178.2(3) ?
C2 C3 C4 C11 . . . . 177.0(2) ?
C17 C3 C4 C11 . . . . 1.3(4) ?
C3 C4 C5 C10 . . . . -177.3(3) ?
C11 C4 C5 C10 . . . . 3.2(4) ?
C3 C4 C5 C6 . . . . 1.3(4) ?
C11 C4 C5 C6 . . . . -178.3(2) ?
C10 C5 C6 N1 . . . . 178.9(2) ?
C4 C5 C6 N1 . . . . 0.2(4) ?
C10 C5 C6 C7 . . . . -0.1(4) ?
C4 C5 C6 C7 . . . . -178.7(2) ?
N1 C6 C7 C8 . . . . -179.2(3) ?
C5 C6 C7 C8 . . . . -0.3(4) ?
C6 C7 C8 C9 . . . . 0.4(5) ?
C7 C8 C9 C10 . . . . 0.0(5) ?
C7 C8 C9 Cl1 . . . . 179.6(2) ?
C8 C9 C10 C5 . . . . -0.3(5) ?
Cl1 C9 C10 C5 . . . . -180.0(2) ?
C6 C5 C10 C9 . . . . 0.4(4) ?
C4 C5 C10 C9 . . . . 178.9(3) ?
C3 C4 C11 C12 . . . . 70.2(4) ?
C5 C4 C11 C12 . . . . -110.3(3) ?
C3 C4 C11 C16 . . . . -110.8(3) ?
C5 C4 C11 C16 . . . . 68.7(3) ?
C16 C11 C12 C13 . . . . 0.3(4) ?
C4 C11 C12 C13 . . . . 179.3(3) ?
C11 C12 C13 C14 . . . . -0.3(5) ?
C12 C13 C14 C15 . . . . -0.2(5) ?
C13 C14 C15 C16 . . . . 0.6(5) ?
C14 C15 C16 C11 . . . . -0.6(5) ?
C12 C11 C16 C15 . . . . 0.2(4) ?
C4 C11 C16 C15 . . . . -178.9(3) ?
C4 C3 C17 O1 . . . . -87.4(4) ?
C2 C3 C17 O1 . . . . 96.6(4) ?
C4 C3 C17 C18 . . . . 92.4(4) ?
C2 C3 C17 C18 . . . . -83.5(4) ?
O4 C22 C23 C24 . . . . -176.6(3) ?
N2 C22 C23 C24 . . . . 3.4(4) ?
O4 C22 C23 C37 . . . . 4.0(4) ?
N2 C22 C23 C37 . . . . -176.0(2) ?
C22 C23 C24 C25 . . . . -0.1(4) ?
C37 C23 C24 C25 . . . . 179.2(3) ?
C22 C23 C24 C31 . . . . -176.7(2) ?
C37 C23 C24 C31 . . . . 2.6(4) ?
C23 C24 C25 C30 . . . . 178.7(3) ?
C31 C24 C25 C30 . . . . -4.6(4) ?
C23 C24 C25 C26 . . . . -3.3(4) ?
C31 C24 C25 C26 . . . . 173.4(2) ?
C30 C25 C26 N2 . . . . -178.5(2) ?
C24 C25 C26 N2 . . . . 3.4(4) ?
C30 C25 C26 C27 . . . . 1.3(4) ?
C24 C25 C26 C27 . . . . -176.8(3) ?
N2 C26 C27 C28 . . . . 177.7(3) ?
C25 C26 C27 C28 . . . . -2.0(4) ?
C26 C27 C28 C29 . . . . 0.4(5) ?
C27 C28 C29 C30 . . . . 1.9(5) ?
C27 C28 C29 Cl2 . . . . 180.0(2) ?
C28 C29 C30 C25 . . . . -2.7(5) ?
Cl2 C29 C30 C25 . . . . 179.3(2) ?
C26 C25 C30 C29 . . . . 1.0(4) ?
C24 C25 C30 C29 . . . . 179.0(3) ?
C23 C24 C31 C36 . . . . -117.9(3) ?
C25 C24 C31 C36 . . . . 65.5(4) ?
C23 C24 C31 C32 . . . . 63.0(4) ?
C25 C24 C31 C32 . . . . -113.7(3) ?
C36 C31 C32 C33 . . . . 0.4(5) ?
C24 C31 C32 C33 . . . . 179.6(3) ?
C31 C32 C33 C34 . . . . -0.5(5) ?
C32 C33 C34 C35 . . . . 0.5(6) ?
C33 C34 C35 C36 . . . . -0.6(5) ?
C32 C31 C36 C35 . . . . -0.5(4) ?
C24 C31 C36 C35 . . . . -179.6(3) ?
C34 C35 C36 C31 . . . . 0.5(5) ?
C24 C23 C37 O2 . . . . 58.7(4) ?
C22 C23 C37 O2 . . . . -122.0(3) ?
C24 C23 C37 C38 . . . . -119.2(3) ?
C22 C23 C37 C38 . . . . 60.2(4) ?
O3 C2 N1 C6 . . . . 179.5(3) ?
C3 C2 N1 C6 . . . . -0.7(4) ?
C7 C6 N1 C2 . . . . 178.4(3) ?
C5 C6 N1 C2 . . . . -0.5(4) ?
O4 C22 N2 C26 . . . . 176.7(3) ?
C23 C22 N2 C26 . . . . -3.3(4) ?
C27 C26 N2 C22 . . . . -179.8(3) ?
C25 C26 N2 C22 . . . . 0.0(4) ?
